data_2231487
loop_
_publ_author_name
'Khan, Muneeb Hayat'
'Khan, Islam Ullah'
'Akkurt, Mehmet'

_publ_section_title
;
 4-Amino-2-chlorobenzoic acid
;
_journal_coeditor_code HB6334
_journal_issue 9
_journal_name_full 'Acta Crystallographica Section E'
_journal_page_first o2247
_journal_paper_doi 10.1107/S1600536811030728
_journal_volume 67
_journal_year 2011
_chemical_formula_iupac 'C7 H6 Cl N O2'
_chemical_formula_moiety 'C7 H6 Cl N O2'
_chemical_formula_sum 'C7 H6 Cl N O2'
_chemical_formula_weight 171.58
_chemical_name_systematic
;
4-Amino-2-chlorobenzoic acid
;
_space_group_IT_number 4
_symmetry_cell_setting monoclinic
_symmetry_space_group_name_Hall 'P 2yb'
_symmetry_space_group_name_H-M 'P 1 21 1'
_atom_sites_solution_hydrogens geom
_atom_sites_solution_primary direct
_atom_sites_solution_secondary difmap
_cell_angle_alpha 90
_cell_angle_beta 104.257(2)
_cell_angle_gamma 90
_cell_formula_units_Z 4
_cell_length_a 3.9595(2)
_cell_length_b 22.6656(11)
_cell_length_c 8.0285(4)
_cell_measurement_reflns_used 3211
_cell_measurement_temperature 296(2)
_cell_measurement_theta_max 28.34
_cell_measurement_theta_min 2.77
_cell_volume 698.32(6)
_computing_cell_refinement 'SAINT (Bruker, 2007)'
_computing_data_collection 'APEX2 (Bruker, 2007)'
_computing_data_reduction 'SAINT (Bruker, 2007)'
_computing_molecular_graphics 'ORTEP-3 for Windows (Farrugia, 1997)'
_computing_publication_material 'WinGX (Farrugia, 1999) and PLATON (Spek, 2009)'
_computing_structure_refinement 'SHELXL97 (Sheldrick, 2008)'
_computing_structure_solution 'SIR97 (Altomare <i>et al.</i>, 1999)'
_diffrn_ambient_temperature 296(2)
_diffrn_measured_fraction_theta_full 0.968
_diffrn_measured_fraction_theta_max 0.968
_diffrn_measurement_device_type 'Bruker APEXII CCD'
_diffrn_measurement_method '\f and \w'
_diffrn_radiation_monochromator graphite
_diffrn_radiation_source 'sealed tube'
_diffrn_radiation_type MoK\a
_diffrn_radiation_wavelength 0.71073
_diffrn_reflns_av_R_equivalents 0.0105
_diffrn_reflns_av_sigmaI/netI 0.0246
_diffrn_reflns_limit_h_max 5
_diffrn_reflns_limit_h_min -5
_diffrn_reflns_limit_k_max 30
_diffrn_reflns_limit_k_min -18
_diffrn_reflns_limit_l_max 10
_diffrn_reflns_limit_l_min -10
_diffrn_reflns_number 3009
_diffrn_reflns_reduction_process
;
;
_diffrn_reflns_theta_full 28.34
_diffrn_reflns_theta_max 28.34
_diffrn_reflns_theta_min 2.77
_diffrn_standards_number 0
_exptl_absorpt_coefficient_mu 0.485
_exptl_absorpt_correction_type none
_exptl_crystal_colour 'Reddish brown'
_exptl_crystal_density_diffrn 1.632
_exptl_crystal_density_method 'Not Measured'
_exptl_crystal_description Prism
_exptl_crystal_F_000 352
_exptl_crystal_size_max 0.28
_exptl_crystal_size_mid 0.13
_exptl_crystal_size_min 0.12
_refine_diff_density_max 0.206
_refine_diff_density_min -0.225
_refine_ls_abs_structure_details 'Flack (1983), 514 Freidel pairs'
_refine_ls_abs_structure_Flack 0.50(6)
_refine_ls_extinction_method none
_refine_ls_goodness_of_fit_ref 1.072
_refine_ls_hydrogen_treatment mixed
_refine_ls_matrix_type full
_refine_ls_number_parameters 218
_refine_ls_number_reflns 2295
_refine_ls_number_restraints 7
_refine_ls_restrained_S_all 1.070
_refine_ls_R_factor_all 0.0299
_refine_ls_R_factor_gt 0.0288
_refine_ls_shift/su_max 0.000
_refine_ls_shift/su_mean 0.000
_refine_ls_structure_factor_coef Fsqd
_refine_ls_weighting_details 'calc w=1/[\s^2^(Fo^2^)+(0.0454P)^2^+0.0920P] where P=(Fo^2^+2Fc^2^)/3'
_refine_ls_weighting_scheme calc
_refine_ls_wR_factor_gt 0.0755
_refine_ls_wR_factor_ref 0.0766
_reflns_number_gt 2197
_reflns_number_total 2295
_reflns_threshold_expression I>2\s(I)
_cod_data_source_file hb6334.cif
_cod_data_source_block I
_cod_original_sg_symbol_H-M 'P 21'
_cod_database_code 2231487
_cod_database_fobs_code 2231487

loop_
_symmetry_equiv_pos_site_id
_symmetry_equiv_pos_as_xyz
1 x,y,z
2 -x,1/2+y,-z

loop_
_atom_site_aniso_label
_atom_site_aniso_U_11
_atom_site_aniso_U_22
_atom_site_aniso_U_33
_atom_site_aniso_U_12
_atom_site_aniso_U_13
_atom_site_aniso_U_23
Cl1 0.0554(3) 0.0449(3) 0.0274(2) -0.0095(3) 0.0097(2) 0.0044(2)
O1 0.0723(11) 0.0413(11) 0.0365(9) -0.0205(9) 0.0123(8) -0.0066(8)
O2 0.0901(14) 0.0528(12) 0.0312(8) -0.0299(11) 0.0170(9) -0.0109(9)
N1 0.0473(10) 0.0514(15) 0.0276(9) -0.0042(9) 0.0033(8) -0.0061(9)
C1 0.0280(8) 0.0302(11) 0.0252(9) 0.0023(8) 0.0073(7) 0.0022(8)
C2 0.0313(8) 0.0335(11) 0.0290(9) 0.0005(9) 0.0058(7) -0.0018(10)
C3 0.0292(8) 0.0340(12) 0.0281(9) 0.0038(8) 0.0061(7) -0.0020(8)
C4 0.0407(10) 0.0384(13) 0.0267(10) 0.0060(9) 0.0103(9) 0.0025(9)
C5 0.0384(10) 0.0301(12) 0.0332(11) -0.0001(9) 0.0097(8) 0.0019(9)
C6 0.0316(9) 0.0288(11) 0.0274(10) 0.0026(8) 0.0068(7) 0.0004(8)
C7 0.0355(9) 0.0323(12) 0.0328(11) -0.0013(8) 0.0053(8) -0.0034(9)
Cl2 0.0540(3) 0.0475(3) 0.0305(3) 0.0080(3) 0.0091(2) -0.0060(3)
O3 0.0750(12) 0.0388(11) 0.0384(9) 0.0208(10) 0.0121(8) 0.0072(9)
O4 0.0890(14) 0.0535(12) 0.0324(9) 0.0303(11) 0.0163(9) 0.0112(9)
N2 0.0545(11) 0.0603(17) 0.0320(10) 0.0120(11) 0.0095(9) 0.0132(11)
C8 0.0304(8) 0.0325(11) 0.0253(9) -0.0041(8) 0.0073(7) -0.0026(9)
C9 0.0319(8) 0.0304(10) 0.0335(9) 0.0030(9) 0.0072(7) 0.0026(10)
C10 0.0322(9) 0.0419(13) 0.0298(10) -0.0042(9) 0.0062(8) 0.0083(9)
C11 0.0419(10) 0.0379(13) 0.0266(10) -0.0022(9) 0.0077(9) -0.0037(9)
C12 0.0421(10) 0.0308(11) 0.0314(10) -0.0001(9) 0.0094(8) -0.0029(9)
C13 0.0310(9) 0.0290(11) 0.0278(10) -0.0019(8) 0.0057(8) 0.0033(8)
C14 0.0391(10) 0.0322(12) 0.0291(10) 0.0004(9) 0.0078(8) 0.0039(9)

loop_
_atom_site_type_symbol
_atom_site_label
_atom_site_fract_x
_atom_site_fract_y
_atom_site_fract_z
_atom_site_U_iso_or_equiv
_atom_site_thermal_displace_type
_atom_site_calc_flag
_atom_site_refinement_flags
_atom_site_occupancy
Cl Cl1 0.23950(15) 0.81998(3) 0.56801(6) 0.0427(2) Uani d . 1.000
O O1 -0.2726(5) 0.65233(9) 0.6710(2) 0.0502(6) Uani d D 1.000
O O2 -0.0913(6) 0.70711(10) 0.4820(2) 0.0577(7) Uani d . 1.000
N N1 0.5447(5) 0.83421(11) 1.2139(3) 0.0431(7) Uani d D 1.000
C C1 0.2193(5) 0.78948(10) 0.7631(3) 0.0277(5) Uani d . 1.000
C C2 0.3803(5) 0.82200(12) 0.9065(3) 0.0316(5) Uani d . 1.000
C C3 0.3834(5) 0.80158(10) 1.0704(3) 0.0306(6) Uani d . 1.000
C C4 0.2106(6) 0.74934(11) 1.0871(3) 0.0349(6) Uani d . 1.000
C C5 0.0515(6) 0.71758(11) 0.9432(3) 0.0338(6) Uani d . 1.000
C C6 0.0508(5) 0.73617(10) 0.7767(3) 0.0294(6) Uani d . 1.000
C C7 -0.1085(5) 0.69776(11) 0.6301(3) 0.0341(6) Uani d . 1.000
Cl Cl2 0.80948(15) 0.96180(3) 0.66956(7) 0.0442(2) Uani d . 1.000
O O3 0.3027(6) 1.13060(8) 0.7718(2) 0.0511(6) Uani d D 1.000
O O4 0.4834(7) 1.07555(10) 0.5823(2) 0.0581(7) Uani d . 1.000
N N2 1.1098(6) 0.94780(12) 1.3131(3) 0.0491(8) Uani d D 1.000
C C8 0.7883(5) 0.99282(10) 0.8643(3) 0.0293(5) Uani d . 1.000
C C9 0.9466(5) 0.96044(12) 1.0074(3) 0.0321(5) Uani d . 1.000
C C10 0.9516(5) 0.98080(11) 1.1714(3) 0.0349(6) Uani d . 1.000
C C11 0.7808(6) 1.03355(12) 1.1881(3) 0.0356(6) Uani d . 1.000
C C12 0.6218(6) 1.06497(11) 1.0437(3) 0.0347(6) Uani d . 1.000
C C13 0.6238(5) 1.04643(10) 0.8776(3) 0.0295(6) Uani d . 1.000
C C14 0.4640(5) 1.08498(11) 0.7309(3) 0.0336(6) Uani d . 1.000
H HO1 -0.335(8) 0.6315(13) 0.585(3) 0.0640 Uiso d D 1.000
H H2 0.48700 0.85770 0.89330 0.0380 Uiso c R 1.000
H HN1 0.607(7) 0.8126(13) 1.303(3) 0.0510 Uiso d D 1.000
H HN2 0.707(6) 0.8583(11) 1.203(4) 0.0510 Uiso d D 1.000
H H4 0.20270 0.73590 1.19550 0.0420 Uiso c R 1.000
H H5 -0.05990 0.68240 0.95690 0.0410 Uiso c R 1.000
H HO3 0.220(8) 1.1532(14) 0.694(4) 0.0660 Uiso d D 1.000
H HN3 1.163(7) 0.9675(13) 1.407(3) 0.0530 Uiso d D 1.000
H HN4 1.262(6) 0.9232(11) 1.296(4) 0.0530 Uiso d D 1.000
H H9 1.05120 0.92460 0.99420 0.0390 Uiso c R 1.000
H H11 0.77480 1.04740 1.29640 0.0430 Uiso c R 1.000
H H12 0.50820 1.09990 1.05690 0.0420 Uiso c R 1.000

loop_
_atom_type_symbol
_atom_type_description
_atom_type_scat_dispersion_real
_atom_type_scat_dispersion_imag
_atom_type_scat_source
C C 0.0033 0.0016 ' International Tables Vol C Tables 4.2.6.8 and 6.1.1.4'
H H 0.0000 0.0000 ' International Tables Vol C Tables 4.2.6.8 and 6.1.1.4'
Cl Cl 0.1484 0.1585 ' International Tables Vol C Tables 4.2.6.8 and 6.1.1.4'
N N 0.0061 0.0033 ' International Tables Vol C Tables 4.2.6.8 and 6.1.1.4'
O O 0.0106 0.0060 ' International Tables Vol C Tables 4.2.6.8 and 6.1.1.4'

loop_
_geom_angle_atom_site_label_1
_geom_angle_atom_site_label_2
_geom_angle_atom_site_label_3
_geom_angle
_geom_angle_publ_flag
C7 O1 HO1 108(2) no
C14 O3 HO3 116(2) no
C3 N1 HN1 111.7(19) no
HN1 N1 HN2 112(3) no
C3 N1 HN2 117(2) no
C10 N2 HN4 115(2) no
HN3 N2 HN4 117(3) no
C10 N2 HN3 114.0(19) no
Cl1 C1 C2 115.19(18) no
Cl1 C1 C6 123.03(18) no
C2 C1 C6 121.8(2) no
C1 C2 C3 120.3(2) no
C2 C3 C4 119.0(2) no
N1 C3 C4 120.8(2) no
N1 C3 C2 120.2(2) no
C3 C4 C5 120.0(2) no
C4 C5 C6 122.5(2) no
C5 C6 C7 118.9(2) no
C1 C6 C7 124.5(2) no
C1 C6 C5 116.5(2) no
O2 C7 C6 123.8(2) no
O1 C7 C6 114.0(2) no
O1 C7 O2 122.1(2) no
C1 C2 H2 120.00 no
C3 C2 H2 120.00 no
C5 C4 H4 120.00 no
C3 C4 H4 120.00 no
C4 C5 H5 119.00 no
C6 C5 H5 119.00 no
C9 C8 C13 121.7(2) no
Cl2 C8 C9 115.01(18) no
Cl2 C8 C13 123.30(18) no
C8 C9 C10 120.7(2) no
N2 C10 C11 121.2(2) no
C9 C10 C11 118.7(2) no
N2 C10 C9 120.0(2) no
C10 C11 C12 119.7(2) no
C11 C12 C13 122.6(2) no
C8 C13 C12 116.5(2) no
C8 C13 C14 124.8(2) no
C12 C13 C14 118.7(2) no
O3 C14 C13 114.2(2) no
O4 C14 C13 123.5(2) no
O3 C14 O4 122.3(2) no
C8 C9 H9 120.00 no
C10 C9 H9 120.00 no
C10 C11 H11 120.00 no
C12 C11 H11 120.00 no
C11 C12 H12 119.00 no
C13 C12 H12 119.00 no

loop_
_geom_bond_atom_site_label_1
_geom_bond_atom_site_label_2
_geom_bond_distance
_geom_bond_publ_flag
Cl1 C1 1.732(2) no
Cl2 C8 1.735(2) no
O1 C7 1.302(3) no
O2 C7 1.226(3) no
O1 HO1 0.82(3) no
O3 C14 1.299(3) no
O4 C14 1.233(3) no
O3 HO3 0.81(3) no
N1 C3 1.386(3) no
N1 HN1 0.85(3) no
N1 HN2 0.86(3) no
N2 C10 1.377(3) no
N2 HN4 0.86(3) no
N2 HN3 0.86(3) no
C1 C6 1.398(3) no
C1 C2 1.383(3) no
C2 C3 1.392(3) no
C3 C4 1.390(3) no
C4 C5 1.375(3) no
C5 C6 1.401(3) no
C6 C7 1.475(3) no
C2 H2 0.9300 no
C4 H4 0.9300 no
C5 H5 0.9300 no
C8 C9 1.377(3) no
C8 C13 1.395(3) no
C9 C10 1.391(3) no
C10 C11 1.396(4) no
C11 C12 1.374(3) no
C12 C13 1.400(3) no
C13 C14 1.478(3) no
C9 H9 0.9300 no
C11 H11 0.9300 no
C12 H12 0.9300 no

loop_
_geom_hbond_atom_site_label_D
_geom_hbond_atom_site_label_H
_geom_hbond_atom_site_label_A
_geom_hbond_site_symmetry_A
_geom_hbond_distance_DH
_geom_hbond_distance_HA
_geom_hbond_distance_DA
_geom_hbond_angle_DHA
_geom_hbond_publ_flag
O1 HO1 O4 2_546 0.82(3) 1.84(3) 2.650(3) 171(3) yes
N1 HN2 N2 . 0.86(3) 2.60(3) 3.375(4) 150(3) yes
O3 HO3 O2 2_556 0.81(3) 1.84(3) 2.650(3) 173(3) yes
N2 HN3 Cl2 1_556 0.86(3) 2.81(3) 3.374(2) 125(2) yes
N2 HN4 N1 1_655 0.86(3) 2.47(3) 3.302(4) 163(2) yes

loop_
_geom_torsion_atom_site_label_1
_geom_torsion_atom_site_label_2
_geom_torsion_atom_site_label_3
_geom_torsion_atom_site_label_4
_geom_torsion
_geom_torsion_publ_flag
Cl1 C1 C2 C3 -179.44(17) no
C6 C1 C2 C3 1.1(3) no
Cl1 C1 C6 C5 -179.00(17) no
Cl1 C1 C6 C7 4.2(3) no
C2 C1 C6 C5 0.4(3) no
C2 C1 C6 C7 -176.4(2) no
C1 C2 C3 N1 -180.0(2) no
C1 C2 C3 C4 -2.5(3) no
N1 C3 C4 C5 179.9(2) no
C2 C3 C4 C5 2.5(3) no
C3 C4 C5 C6 -1.0(4) no
C4 C5 C6 C1 -0.5(3) no
C4 C5 C6 C7 176.5(2) no
C1 C6 C7 O1 -175.4(2) no
C1 C6 C7 O2 4.4(4) no
C5 C6 C7 O1 7.8(3) no
C5 C6 C7 O2 -172.3(2) no
Cl2 C8 C9 C10 179.22(17) no
C13 C8 C9 C10 -0.9(3) no
Cl2 C8 C13 C12 178.57(17) no
Cl2 C8 C13 C14 -3.3(3) no
C9 C8 C13 C12 -1.3(3) no
C9 C8 C13 C14 176.8(2) no
C8 C9 C10 N2 179.8(2) no
C8 C9 C10 C11 2.6(3) no
N2 C10 C11 C12 -179.2(2) no
C9 C10 C11 C12 -2.0(3) no
C10 C11 C12 C13 -0.2(4) no
C11 C12 C13 C8 1.9(3) no
C11 C12 C13 C14 -176.4(2) no
C8 C13 C14 O3 175.1(2) no
C8 C13 C14 O4 -5.7(4) no
C12 C13 C14 O3 -6.8(3) no
C12 C13 C14 O4 172.4(2) no

loop_
_cod_related_entry_id
_cod_related_entry_database
_cod_related_entry_code
1 ChemSpider 16238
